data_2222219
loop_
_publ_author_name
'Zhao, Junmei'
'B\"ohmer, Volker'
'Bolte, Michael'

_publ_section_title
;
 2,2'-Dimethyl-2,2'-(<i>m</i>-phenylenedimethylene)propanedinitrile
;
_journal_coeditor_code AT2821
_journal_issue 7
_journal_name_full 'Acta Crystallographica Section E'
_journal_page_first o1658
_journal_paper_doi 10.1107/S1600536809023344
_journal_volume 65
_journal_year 2009
_chemical_formula_iupac 'C16 H14 N4'
_chemical_formula_moiety 'C16 H14 N4'
_chemical_formula_sum 'C16 H14 N4'
_chemical_formula_weight 262.31
_chemical_name_systematic
;
2,2'-Dimethyl-2,2'-(<i>m</i>-phenylenedimethylene)propanedinitrile
;
_space_group_IT_number 14
_symmetry_cell_setting monoclinic
_symmetry_space_group_name_Hall '-P 2ybc'
_symmetry_space_group_name_H-M 'P 1 21/c 1'
_atom_sites_solution_hydrogens geom
_atom_sites_solution_primary direct
_atom_sites_solution_secondary difmap
_audit_creation_method SHELXL-97
_cell_angle_alpha 90.00
_cell_angle_beta 99.020(7)
_cell_angle_gamma 90.00
_cell_formula_units_Z 4
_cell_length_a 11.6475(10)
_cell_length_b 13.3751(13)
_cell_length_c 9.4691(9)
_cell_measurement_reflns_used 8902
_cell_measurement_temperature 173(2)
_cell_measurement_theta_max 25.7
_cell_measurement_theta_min 3.5
_cell_volume 1456.9(2)
_computing_cell_refinement 'X-AREA (Stoe & Cie, 2001)'
_computing_data_collection 'X-AREA (Stoe & Cie, 2001)'
_computing_data_reduction 'X-AREA (Stoe & Cie, 2001)'
_computing_molecular_graphics 'XP in SHELXTL-Plus (Sheldrick, 2008)'
_computing_publication_material 'SHELXL97 (Sheldrick, 2008)'
_computing_structure_refinement 'SHELXL97 (Sheldrick, 2008)'
_computing_structure_solution 'SHELXS97 (Sheldrick, 2008)'
_diffrn_ambient_temperature 173(2)
_diffrn_measured_fraction_theta_full 0.996
_diffrn_measured_fraction_theta_max 0.991
_diffrn_measurement_device_type 'Stoe IPDS-II two-circle'
_diffrn_measurement_method \w
_diffrn_radiation_monochromator graphite
_diffrn_radiation_source 'fine-focus sealed tube'
_diffrn_radiation_type MoK\a
_diffrn_radiation_wavelength 0.71073
_diffrn_reflns_av_R_equivalents 0.0380
_diffrn_reflns_av_sigmaI/netI 0.0279
_diffrn_reflns_limit_h_max 14
_diffrn_reflns_limit_h_min -14
_diffrn_reflns_limit_k_max 16
_diffrn_reflns_limit_k_min -16
_diffrn_reflns_limit_l_max 8
_diffrn_reflns_limit_l_min -11
_diffrn_reflns_number 8679
_diffrn_reflns_theta_full 25.00
_diffrn_reflns_theta_max 25.62
_diffrn_reflns_theta_min 3.52
_diffrn_standards_number 0
_exptl_absorpt_coefficient_mu 0.074
_exptl_absorpt_correction_type none
_exptl_crystal_colour colourless
_exptl_crystal_density_diffrn 1.196
_exptl_crystal_density_method 'not measured'
_exptl_crystal_description block
_exptl_crystal_F_000 552
_exptl_crystal_size_max 0.47
_exptl_crystal_size_mid 0.24
_exptl_crystal_size_min 0.22
_refine_diff_density_max 0.218
_refine_diff_density_min -0.162
_refine_ls_extinction_coef 0.035(4)
_refine_ls_extinction_expression Fc^*^=kFc[1+0.001xFc^2^\l^3^/sin(2\q)]^-1/4^
_refine_ls_extinction_method 'SHELXL97 (Sheldrick, 2008)'
_refine_ls_goodness_of_fit_ref 1.035
_refine_ls_hydrogen_treatment constr
_refine_ls_matrix_type full
_refine_ls_number_parameters 182
_refine_ls_number_reflns 2725
_refine_ls_number_restraints 0
_refine_ls_restrained_S_all 1.035
_refine_ls_R_factor_all 0.0429
_refine_ls_R_factor_gt 0.0371
_refine_ls_shift/su_max 0.000
_refine_ls_shift/su_mean 0.000
_refine_ls_structure_factor_coef Fsqd
_refine_ls_weighting_details 'calc w=1/[\s^2^(Fo^2^)+(0.0522P)^2^+0.3439P] where P=(Fo^2^+2Fc^2^)/3'
_refine_ls_weighting_scheme calc
_refine_ls_wR_factor_gt 0.0963
_refine_ls_wR_factor_ref 0.1005
_reflns_number_gt 2410
_reflns_number_total 2725
_reflns_threshold_expression I>2\s(I)
_cod_data_source_file at2821.cif
_cod_data_source_block I
_cod_original_sg_symbol_H-M 'P 21/c'
_cod_database_code 2222219
_cod_database_fobs_code 2222219

loop_
_symmetry_equiv_pos_as_xyz
'x, y, z'
'-x, y+1/2, -z+1/2'
'-x, -y, -z'
'x, -y-1/2, z-1/2'

loop_
_atom_site_type_symbol
_atom_site_label
_atom_site_fract_x
_atom_site_fract_y
_atom_site_fract_z
_atom_site_U_iso_or_equiv
_atom_site_adp_type
_atom_site_calc_flag
_atom_site_refinement_flags
_atom_site_occupancy
_atom_site_disorder_assembly
_atom_site_disorder_group
C C1 0.24600(9) 0.73229(9) 0.32550(12) 0.0222(3) Uani d . 1 . .
C C2 0.32892(9) 0.68926(8) 0.43145(12) 0.0225(3) Uani d . 1 . .
H H2 0.3344 0.6185 0.4382 0.027 Uiso calc R 1 . .
C C3 0.40374(9) 0.74802(8) 0.52747(12) 0.0217(3) Uani d . 1 . .
C C4 0.39613(10) 0.85248(9) 0.51626(12) 0.0256(3) Uani d . 1 . .
H H4 0.4461 0.8935 0.5809 0.031 Uiso calc R 1 . .
C C5 0.31502(10) 0.89599(9) 0.41008(13) 0.0285(3) Uani d . 1 . .
H H5 0.3107 0.9667 0.4019 0.034 Uiso calc R 1 . .
C C6 0.24024(10) 0.83659(9) 0.31583(12) 0.0262(3) Uani d . 1 . .
H H6 0.1849 0.8672 0.2445 0.031 Uiso calc R 1 . .
C C11 0.16383(10) 0.66726(9) 0.22412(12) 0.0242(3) Uani d . 1 . .
H H11A 0.2093 0.6129 0.1883 0.029 Uiso calc R 1 . .
H H11B 0.1300 0.7083 0.1409 0.029 Uiso calc R 1 . .
C C12 0.06227(10) 0.61940(9) 0.29147(12) 0.0240(3) Uani d . 1 . .
C C13 -0.00481(10) 0.69976(10) 0.35020(14) 0.0313(3) Uani d . 1 . .
N N13 -0.05588(11) 0.76326(11) 0.39209(16) 0.0516(4) Uani d . 1 . .
C C14 0.10897(10) 0.55154(10) 0.41158(13) 0.0280(3) Uani d . 1 . .
N N14 0.14425(10) 0.49664(10) 0.50128(13) 0.0423(3) Uani d . 1 . .
C C15 -0.01964(11) 0.55815(10) 0.17831(13) 0.0328(3) Uani d . 1 . .
H H15A 0.0249 0.5053 0.1399 0.049 Uiso calc R 1 . .
H H15B -0.0539 0.6024 0.1005 0.049 Uiso calc R 1 . .
H H15C -0.0817 0.5280 0.2231 0.049 Uiso calc R 1 . .
C C21 0.48821(9) 0.69770(9) 0.64449(12) 0.0233(3) Uani d . 1 . .
H H21A 0.4519 0.6357 0.6740 0.028 Uiso calc R 1 . .
H H21B 0.5017 0.7426 0.7285 0.028 Uiso calc R 1 . .
C C22 0.60898(9) 0.67039(9) 0.59992(12) 0.0227(3) Uani d . 1 . .
C C23 0.59040(10) 0.60957(9) 0.46639(12) 0.0262(3) Uani d . 1 . .
N N23 0.57367(10) 0.56598(9) 0.36058(12) 0.0371(3) Uani d . 1 . .
C C24 0.67231(10) 0.60763(9) 0.71679(12) 0.0256(3) Uani d . 1 . .
N N24 0.71923(10) 0.56270(8) 0.81204(12) 0.0376(3) Uani d . 1 . .
C C25 0.68272(11) 0.76360(10) 0.57854(14) 0.0325(3) Uani d . 1 . .
H H25A 0.6947 0.8033 0.6666 0.049 Uiso calc R 1 . .
H H25B 0.6420 0.8042 0.5001 0.049 Uiso calc R 1 . .
H H25C 0.7582 0.7425 0.5554 0.049 Uiso calc R 1 . .

loop_
_atom_site_aniso_label
_atom_site_aniso_U_11
_atom_site_aniso_U_22
_atom_site_aniso_U_33
_atom_site_aniso_U_12
_atom_site_aniso_U_13
_atom_site_aniso_U_23
C1 0.0200(5) 0.0253(6) 0.0232(5) 0.0021(4) 0.0095(4) 0.0013(4)
C2 0.0205(5) 0.0209(5) 0.0280(6) 0.0022(4) 0.0095(4) 0.0023(4)
C3 0.0190(5) 0.0245(6) 0.0236(6) 0.0023(4) 0.0100(4) 0.0006(4)
C4 0.0249(6) 0.0243(6) 0.0293(6) 0.0005(5) 0.0090(5) -0.0036(5)
C5 0.0318(6) 0.0207(6) 0.0350(6) 0.0053(5) 0.0112(5) 0.0014(5)
C6 0.0257(6) 0.0261(6) 0.0280(6) 0.0075(5) 0.0083(5) 0.0049(5)
C11 0.0245(5) 0.0275(6) 0.0214(5) 0.0026(5) 0.0064(4) 0.0009(4)
C12 0.0224(5) 0.0279(6) 0.0218(6) 0.0015(5) 0.0042(4) -0.0024(4)
C13 0.0207(5) 0.0397(7) 0.0335(6) -0.0011(5) 0.0047(5) -0.0086(5)
N13 0.0343(6) 0.0557(8) 0.0666(9) 0.0067(6) 0.0131(6) -0.0225(7)
C14 0.0217(5) 0.0377(7) 0.0258(6) -0.0038(5) 0.0071(5) 0.0008(5)
N14 0.0298(6) 0.0580(8) 0.0390(6) -0.0046(5) 0.0051(5) 0.0170(6)
C15 0.0347(6) 0.0351(7) 0.0268(6) -0.0059(5) -0.0005(5) -0.0038(5)
C21 0.0225(5) 0.0265(6) 0.0224(5) 0.0015(4) 0.0077(4) 0.0004(4)
C22 0.0216(5) 0.0239(6) 0.0233(5) 0.0021(4) 0.0056(4) 0.0013(4)
C23 0.0249(6) 0.0286(6) 0.0259(6) 0.0067(5) 0.0064(5) 0.0034(5)
N23 0.0407(6) 0.0402(6) 0.0303(6) 0.0102(5) 0.0054(5) -0.0049(5)
C24 0.0257(6) 0.0251(6) 0.0265(6) 0.0031(5) 0.0056(5) -0.0025(5)
N24 0.0444(7) 0.0345(6) 0.0323(6) 0.0110(5) 0.0011(5) 0.0017(5)
C25 0.0271(6) 0.0327(7) 0.0391(7) -0.0043(5) 0.0096(5) 0.0042(5)

loop_
_atom_type_symbol
_atom_type_description
_atom_type_scat_dispersion_real
_atom_type_scat_dispersion_imag
_atom_type_scat_source
C C 0.0033 0.0016 'International Tables Vol C Tables 4.2.6.8 and 6.1.1.4'
H H 0.0000 0.0000 'International Tables Vol C Tables 4.2.6.8 and 6.1.1.4'
N N 0.0061 0.0033 'International Tables Vol C Tables 4.2.6.8 and 6.1.1.4'

loop_
_geom_angle_atom_site_label_1
_geom_angle_atom_site_label_2
_geom_angle_atom_site_label_3
_geom_angle_site_symmetry_1
_geom_angle_site_symmetry_3
_geom_angle
_geom_angle_publ_flag
C6 C1 C2 . . 118.46(11) ?
C6 C1 C11 . . 120.72(10) ?
C2 C1 C11 . . 120.82(10) ?
C3 C2 C1 . . 121.57(10) ?
C3 C2 H2 . . 119.2 ?
C1 C2 H2 . . 119.2 ?
C2 C3 C4 . . 119.01(10) ?
C2 C3 C21 . . 119.45(10) ?
C4 C3 C21 . . 121.50(10) ?
C5 C4 C3 . . 119.86(11) ?
C5 C4 H4 . . 120.1 ?
C3 C4 H4 . . 120.1 ?
C6 C5 C4 . . 120.56(11) ?
C6 C5 H5 . . 119.7 ?
C4 C5 H5 . . 119.7 ?
C5 C6 C1 . . 120.52(11) ?
C5 C6 H6 . . 119.7 ?
C1 C6 H6 . . 119.7 ?
C1 C11 C12 . . 114.71(9) ?
C1 C11 H11A . . 108.6 ?
C12 C11 H11A . . 108.6 ?
C1 C11 H11B . . 108.6 ?
C12 C11 H11B . . 108.6 ?
H11A C11 H11B . . 107.6 ?
C13 C12 C14 . . 107.77(10) ?
C13 C12 C15 . . 109.73(10) ?
C14 C12 C15 . . 108.47(10) ?
C13 C12 C11 . . 109.36(10) ?
C14 C12 C11 . . 110.56(9) ?
C15 C12 C11 . . 110.88(9) ?
N13 C13 C12 . . 178.01(15) ?
N14 C14 C12 . . 177.80(14) ?
C12 C15 H15A . . 109.5 ?
C12 C15 H15B . . 109.5 ?
H15A C15 H15B . . 109.5 ?
C12 C15 H15C . . 109.5 ?
H15A C15 H15C . . 109.5 ?
H15B C15 H15C . . 109.5 ?
C3 C21 C22 . . 114.28(9) ?
C3 C21 H21A . . 108.7 ?
C22 C21 H21A . . 108.7 ?
C3 C21 H21B . . 108.7 ?
C22 C21 H21B . . 108.7 ?
H21A C21 H21B . . 107.6 ?
C24 C22 C23 . . 108.18(9) ?
C24 C22 C25 . . 109.35(9) ?
C23 C22 C25 . . 109.81(10) ?
C24 C22 C21 . . 106.92(9) ?
C23 C22 C21 . . 109.70(9) ?
C25 C22 C21 . . 112.74(9) ?
N23 C23 C22 . . 177.17(12) ?
N24 C24 C22 . . 176.36(12) ?
C22 C25 H25A . . 109.5 ?
C22 C25 H25B . . 109.5 ?
H25A C25 H25B . . 109.5 ?
C22 C25 H25C . . 109.5 ?
H25A C25 H25C . . 109.5 ?
H25B C25 H25C . . 109.5 ?

loop_
_geom_bond_atom_site_label_1
_geom_bond_atom_site_label_2
_geom_bond_site_symmetry_2
_geom_bond_distance
_geom_bond_publ_flag
C1 C6 . 1.3989(16) ?
C1 C2 . 1.4024(16) ?
C1 C11 . 1.5185(16) ?
C2 C3 . 1.3983(16) ?
C2 H2 . 0.9500 ?
C3 C4 . 1.4029(16) ?
C3 C21 . 1.5189(15) ?
C4 C5 . 1.3944(17) ?
C4 H4 . 0.9500 ?
C5 C6 . 1.3938(17) ?
C5 H5 . 0.9500 ?
C6 H6 . 0.9500 ?
C11 C12 . 1.5661(16) ?
C11 H11A . 0.9900 ?
C11 H11B . 0.9900 ?
C12 C13 . 1.4870(17) ?
C12 C14 . 1.4898(16) ?
C12 C15 . 1.5521(16) ?
C13 N13 . 1.1431(18) ?
C14 N14 . 1.1489(17) ?
C15 H15A . 0.9800 ?
C15 H15B . 0.9800 ?
C15 H15C . 0.9800 ?
C21 C22 . 1.5737(15) ?
C21 H21A . 0.9900 ?
C21 H21B . 0.9900 ?
C22 C24 . 1.4891(16) ?
C22 C23 . 1.4905(16) ?
C22 C25 . 1.5452(16) ?
C23 N23 . 1.1491(16) ?
C24 N24 . 1.1483(16) ?
C25 H25A . 0.9800 ?
C25 H25B . 0.9800 ?
C25 H25C . 0.9800 ?

loop_
_geom_hbond_atom_site_label_D
_geom_hbond_atom_site_label_H
_geom_hbond_atom_site_label_A
_geom_hbond_site_symmetry_A
_geom_hbond_distance_DH
_geom_hbond_distance_HA
_geom_hbond_distance_DA
_geom_hbond_angle_DHA
C11 H11A N24 3_666 0.99 2.49 3.4028(17) 153

loop_
_geom_torsion_atom_site_label_1
_geom_torsion_atom_site_label_2
_geom_torsion_atom_site_label_3
_geom_torsion_atom_site_label_4
_geom_torsion_site_symmetry_1
_geom_torsion_site_symmetry_2
_geom_torsion_site_symmetry_3
_geom_torsion_site_symmetry_4
_geom_torsion
_geom_torsion_publ_flag
C6 C1 C2 C3 . . . . 0.90(16) ?
C11 C1 C2 C3 . . . . -178.74(10) ?
C1 C2 C3 C4 . . . . -0.63(16) ?
C1 C2 C3 C21 . . . . 177.21(10) ?
C2 C3 C4 C5 . . . . -0.23(16) ?
C21 C3 C4 C5 . . . . -178.02(10) ?
C3 C4 C5 C6 . . . . 0.80(17) ?
C4 C5 C6 C1 . . . . -0.52(17) ?
C2 C1 C6 C5 . . . . -0.32(17) ?
C11 C1 C6 C5 . . . . 179.32(10) ?
C6 C1 C11 C12 . . . . -104.02(12) ?
C2 C1 C11 C12 . . . . 75.62(13) ?
C1 C11 C12 C13 . . . . 56.49(13) ?
C1 C11 C12 C14 . . . . -62.02(13) ?
C1 C11 C12 C15 . . . . 177.63(9) ?
C2 C3 C21 C22 . . . . 88.93(12) ?
C4 C3 C21 C22 . . . . -93.29(12) ?
C3 C21 C22 C24 . . . . -170.87(9) ?
C3 C21 C22 C23 . . . . -53.79(13) ?
C3 C21 C22 C25 . . . . 68.93(12) ?

loop_
_cod_related_entry_id
_cod_related_entry_database
_cod_related_entry_code
1 ChemSpider 24742657
